data_7246768
loop_
_publ_author_name
'Klongdee, Fatima'
'Chainok, Kittipong'
'Youngme, Sujittra'
'Boonmak, Jaursup'

_publ_section_title
;
 Variations in the structural composition of pyrazole-3,5-dicarboxylato
 Cu(ii) complexes with 1,2-di(4-pyridyl)ethane synthesized under different
 conditions
;
_journal_issue 25
_journal_name_full CrystEngComm
_journal_page_first 3628
_journal_page_last 3636
_journal_paper_doi 10.1039/D3CE00384A
_journal_volume 25
_journal_year 2023
_chemical_formula_moiety 'C22 H22 Cu3 N6 O12'
_chemical_formula_sum 'C22 H22 Cu3 N6 O12'
_chemical_formula_weight 753.07
_space_group_crystal_system monoclinic
_space_group_IT_number 14
_space_group_name_Hall '-P 2ybc'
_space_group_name_H-M_alt 'P 1 21/c 1'
_atom_sites_solution_hydrogens mixed
_audit_creation_method SHELXL-2014/7
_audit_update_record
;
2022-11-04 deposited with the CCDC.	2023-05-10 downloaded from the CCDC.
;
_cell_angle_alpha 90
_cell_angle_beta 93.716(2)
_cell_angle_gamma 90
_cell_formula_units_Z 2
_cell_length_a 9.2018(7)
_cell_length_b 10.6192(6)
_cell_length_c 12.7553(9)
_cell_measurement_reflns_used 3583
_cell_measurement_temperature 298(2)
_cell_measurement_theta_max 25.6395
_cell_measurement_theta_min 2.933
_cell_volume 1243.77(15)
_computing_cell_refinement 'SAINT v8.34A (Bruker, 2013)'
_computing_data_collection BrukerAPEX2
_computing_data_reduction 'SAINT v8.34A (Bruker, 2013)'
_computing_molecular_graphics SHELXL
_computing_publication_material SHELXL
_computing_structure_refinement 'SHELXL-2014/7 (Sheldrick, 2014)'
_computing_structure_solution 'SHELXL-2014/7 (Sheldrick, 2014)'
_diffrn_ambient_temperature 298(2)
_diffrn_measured_fraction_theta_full 0.999
_diffrn_measured_fraction_theta_max 0.999
_diffrn_measurement_device_type
;
Bruker D8 QUEST PHOTON 100
;
_diffrn_measurement_method '\fand\w scans'
_diffrn_radiation_type MoK\a
_diffrn_radiation_wavelength 0.71073
_diffrn_reflns_av_R_equivalents 0.1689
_diffrn_reflns_av_unetI/netI 0.0714
_diffrn_reflns_Laue_measured_fraction_full 0.999
_diffrn_reflns_Laue_measured_fraction_max 0.999
_diffrn_reflns_limit_h_max 11
_diffrn_reflns_limit_h_min -11
_diffrn_reflns_limit_k_max 13
_diffrn_reflns_limit_k_min -13
_diffrn_reflns_limit_l_max 15
_diffrn_reflns_limit_l_min -15
_diffrn_reflns_number 30891
_diffrn_reflns_point_group_measured_fraction_full 0.999
_diffrn_reflns_point_group_measured_fraction_max 0.999
_diffrn_reflns_theta_full 25.242
_diffrn_reflns_theta_max 26.016
_diffrn_reflns_theta_min 2.933
_diffrn_source 'fine-focus sealed tube'
_exptl_absorpt_coefficient_mu 2.623
_exptl_absorpt_correction_T_max 0.7454
_exptl_absorpt_correction_T_min 0.6327
_exptl_absorpt_correction_type multi-scan
_exptl_absorpt_process_details SADABS-2014/5
_exptl_crystal_colour blue
_exptl_crystal_density_diffrn 2.011
_exptl_crystal_description polygon
_exptl_crystal_F_000 758
_exptl_crystal_size_max 0.150
_exptl_crystal_size_mid 0.080
_exptl_crystal_size_min 0.050
_refine_diff_density_max 0.470
_refine_diff_density_min -0.526
_refine_diff_density_rms 0.110
_refine_ls_extinction_method none
_refine_ls_goodness_of_fit_ref 1.030
_refine_ls_hydrogen_treatment mixed
_refine_ls_matrix_type full
_refine_ls_number_parameters 212
_refine_ls_number_reflns 2446
_refine_ls_number_restraints 6
_refine_ls_restrained_S_all 1.029
_refine_ls_R_factor_all 0.0783
_refine_ls_R_factor_gt 0.0427
_refine_ls_shift/su_max 0.000
_refine_ls_shift/su_mean 0.000
_refine_ls_structure_factor_coef Fsqd
_refine_ls_weighting_details 'w=1/[\s^2^(Fo^2^)+(0.0367P)^2^+1.7805P] where P=(Fo^2^+2Fc^2^)/3'
_refine_ls_weighting_scheme calc
_refine_ls_wR_factor_gt 0.0866
_refine_ls_wR_factor_ref 0.0984
_reflns_Friedel_coverage 0.000
_reflns_number_gt 1806
_reflns_number_total 2446
_reflns_threshold_expression 'I > 2\s(I)'
_cod_data_source_file d3ce00384a2.cif
_cod_data_source_block compound3
_cod_depositor_comments 'Adding full bibliography for 7246767--7246772.cif.'
_cod_original_sg_symbol_H-M 'P 21/c'
_cod_database_code 7246768
_shelx_shelxl_version_number 2014/7
_shelx_space_group_comment
;
The symmetry employed for this shelxl refinement is uniquely defined
by the following loop, which should always be used as a source of
symmetry information in preference to the above space-group names.
They are only intended as comments.
;
_shelx_estimated_absorpt_t_min 0.694
_shelx_estimated_absorpt_t_max 0.880

loop_
_space_group_symop_operation_xyz
'x, y, z'
'-x, y+1/2, -z+1/2'
'-x, -y, -z'
'x, -y-1/2, z-1/2'

loop_
_atom_site_label
_atom_site_type_symbol
_atom_site_fract_x
_atom_site_fract_y
_atom_site_fract_z
_atom_site_U_iso_or_equiv
_atom_site_adp_type
_atom_site_occupancy
_atom_site_site_symmetry_order
_atom_site_calc_flag
_atom_site_refinement_flags_posn
_atom_site_refinement_flags_adp
_atom_site_refinement_flags_occupancy
_atom_site_disorder_assembly
_atom_site_disorder_group
Cu1 Cu 0.37330(5) 0.58078(5) 0.72265(4) 0.02057(17) Uani 1 1 d . . . . .
Cu2 Cu 0.0000 0.5000 0.5000 0.0317(2) Uani 1 2 d S . P . .
O1 O 0.3773(3) 0.7355(3) 0.8124(2) 0.0277(7) Uani 1 1 d . . . . .
O2 O 0.2261(3) 0.8677(3) 0.8877(2) 0.0351(8) Uani 1 1 d . . . . .
O3 O -0.1652(3) 0.6124(3) 0.4828(2) 0.0295(8) Uani 1 1 d . . . . .
O4 O -0.2843(3) 0.7608(3) 0.5666(2) 0.0284(7) Uani 1 1 d . . . . .
O5 O 0.3507(4) 0.3999(3) 0.6803(2) 0.0270(7) Uani 1 1 d D . . . .
O6 O 0.4463(4) 0.6268(4) 0.5651(3) 0.0371(8) Uani 1 1 d D . . . .
N1 N 0.1712(4) 0.6381(3) 0.6871(3) 0.0193(8) Uani 1 1 d . . . . .
N2 N 0.0583(4) 0.6147(3) 0.6169(3) 0.0213(8) Uani 1 1 d . . . . .
N3 N 0.5566(4) 0.5332(3) 0.8010(3) 0.0199(8) Uani 1 1 d . . . . .
C1 C 0.2515(5) 0.7877(4) 0.8221(3) 0.0230(10) Uani 1 1 d . . . . .
C2 C 0.1368(4) 0.7402(4) 0.7437(3) 0.0184(9) Uani 1 1 d . . . . .
C3 C -0.0013(4) 0.7826(4) 0.7122(3) 0.0200(9) Uani 1 1 d . . . . .
H3 H -0.0523 0.8495 0.7392 0.024 Uiso 1 1 calc R U . . .
C4 C -0.0454(4) 0.7024(4) 0.6313(3) 0.0188(9) Uani 1 1 d . . . . .
C5 C -0.1765(4) 0.6946(4) 0.5573(3) 0.0218(10) Uani 1 1 d . . . . .
C6 C 0.6796(5) 0.5963(4) 0.7907(3) 0.0266(10) Uani 1 1 d . . . . .
H6 H 0.6828 0.6560 0.7376 0.032 Uiso 1 1 calc R U . . .
C7 C 0.8025(5) 0.5762(4) 0.8560(4) 0.0274(10) Uani 1 1 d . . . . .
H7 H 0.8870 0.6214 0.8459 0.033 Uiso 1 1 calc R U . . .
C8 C 0.8011(4) 0.4900(4) 0.9357(3) 0.0177(9) Uani 1 1 d . . . . .
C9 C 0.6751(4) 0.4244(4) 0.9448(3) 0.0241(10) Uani 1 1 d . . . . .
H9 H 0.6698 0.3645 0.9975 0.029 Uiso 1 1 calc R U . . .
C10 C 0.5558(5) 0.4461(4) 0.8766(3) 0.0269(11) Uani 1 1 d . . . . .
H10 H 0.4719 0.3988 0.8834 0.032 Uiso 1 1 calc R U . . .
C11 C 0.9305(4) 0.4681(4) 1.0129(3) 0.0218(9) Uani 1 1 d . . . . .
H11A H 0.9051 0.4965 1.0816 0.026 Uiso 1 1 calc R U . . .
H11B H 0.9483 0.3781 1.0176 0.026 Uiso 1 1 calc R U . . .
H2 H 0.429(3) 0.361(5) 0.669(4) 0.07(2) Uiso 1 1 d D . . . .
H1 H 0.300(4) 0.383(5) 0.624(2) 0.058(18) Uiso 1 1 d D . . . .
H5 H 0.406(5) 0.615(5) 0.5039(18) 0.058(19) Uiso 1 1 d D . . . .
H4 H 0.519(4) 0.672(5) 0.550(4) 0.07(2) Uiso 1 1 d D . . . .

loop_
_atom_site_aniso_label
_atom_site_aniso_U_11
_atom_site_aniso_U_22
_atom_site_aniso_U_33
_atom_site_aniso_U_23
_atom_site_aniso_U_13
_atom_site_aniso_U_12
Cu1 0.0133(3) 0.0261(3) 0.0212(3) -0.0009(2) -0.0079(2) 0.0018(2)
Cu2 0.0258(5) 0.0348(5) 0.0315(5) -0.0158(4) -0.0202(4) 0.0156(4)
O1 0.0175(16) 0.0323(17) 0.0317(18) -0.0069(14) -0.0113(14) 0.0008(14)
O2 0.035(2) 0.0378(19) 0.0307(19) -0.0178(15) -0.0095(16) 0.0053(15)
O3 0.0231(17) 0.0358(18) 0.0271(18) -0.0100(14) -0.0170(14) 0.0133(14)
O4 0.0161(16) 0.0360(18) 0.0327(18) -0.0016(14) -0.0009(14) 0.0107(14)
O5 0.0244(18) 0.0257(17) 0.0288(18) -0.0043(14) -0.0139(15) 0.0022(14)
O6 0.032(2) 0.053(2) 0.027(2) 0.0100(16) -0.0013(16) -0.0047(18)
N1 0.0148(18) 0.0252(19) 0.0168(18) -0.0044(15) -0.0076(15) 0.0021(14)
N2 0.0171(19) 0.0270(19) 0.0185(19) -0.0055(15) -0.0080(15) 0.0026(15)
N3 0.0121(18) 0.0244(19) 0.022(2) -0.0011(15) -0.0053(15) -0.0007(15)
C1 0.025(2) 0.027(2) 0.016(2) 0.0048(19) -0.0071(19) -0.002(2)
C2 0.019(2) 0.023(2) 0.013(2) 0.0020(17) -0.0025(17) -0.0024(18)
C3 0.016(2) 0.022(2) 0.022(2) -0.0018(18) 0.0021(18) 0.0024(17)
C4 0.013(2) 0.022(2) 0.022(2) 0.0027(18) 0.0013(18) 0.0028(17)
C5 0.016(2) 0.028(2) 0.021(2) 0.0024(19) -0.0054(18) 0.0004(19)
C6 0.027(3) 0.033(3) 0.020(2) 0.007(2) -0.0057(19) 0.001(2)
C7 0.011(2) 0.038(3) 0.032(3) 0.011(2) -0.0060(19) -0.006(2)
C8 0.014(2) 0.021(2) 0.017(2) -0.0028(17) -0.0060(17) 0.0033(17)
C9 0.019(2) 0.030(2) 0.023(2) 0.006(2) -0.0073(18) -0.0054(19)
C10 0.015(2) 0.036(3) 0.029(3) 0.006(2) -0.0045(19) -0.0083(19)
C11 0.015(2) 0.028(2) 0.021(2) 0.0044(18) -0.0083(18) 0.0034(18)

loop_
_atom_type_symbol
_atom_type_description
_atom_type_scat_dispersion_real
_atom_type_scat_dispersion_imag
_atom_type_scat_source
C C 0.0033 0.0016 'International Tables Vol C Tables 4.2.6.8 and 6.1.1.4'
H H 0.0000 0.0000 'International Tables Vol C Tables 4.2.6.8 and 6.1.1.4'
N N 0.0061 0.0033 'International Tables Vol C Tables 4.2.6.8 and 6.1.1.4'
O O 0.0106 0.0060 'International Tables Vol C Tables 4.2.6.8 and 6.1.1.4'
Cu Cu 0.3201 1.2651 'International Tables Vol C Tables 4.2.6.8 and 6.1.1.4'

loop_
_geom_angle_atom_site_label_1
_geom_angle_atom_site_label_2
_geom_angle_atom_site_label_3
_geom_angle
_geom_angle_site_symmetry_1
_geom_angle_site_symmetry_3
_geom_angle_publ_flag
N3 Cu1 N1 162.76(14) . . ?
N3 Cu1 O1 86.37(13) . . ?
N1 Cu1 O1 82.01(12) . . ?
N3 Cu1 O5 87.80(13) . . ?
N1 Cu1 O5 98.83(13) . . ?
O1 Cu1 O5 159.95(14) . . ?
N3 Cu1 O6 102.51(14) . . ?
N1 Cu1 O6 93.45(14) . . ?
O1 Cu1 O6 110.05(14) . . ?
O5 Cu1 O6 89.94(14) . . ?
O3 Cu2 O3 180.0 3_566 . ?
O3 Cu2 N2 82.99(13) 3_566 3_566 ?
O3 Cu2 N2 97.01(13) . 3_566 ?
O3 Cu2 N2 97.01(13) 3_566 . ?
O3 Cu2 N2 82.99(13) . . ?
N2 Cu2 N2 180.00(13) 3_566 . ?
C1 O1 Cu1 115.0(3) . . ?
C5 O3 Cu2 115.6(2) . . ?
Cu1 O5 H2 116(4) . . ?
Cu1 O5 H1 118(4) . . ?
H2 O5 H1 100.1(15) . . ?
Cu1 O6 H5 132(3) . . ?
Cu1 O6 H4 128(3) . . ?
H5 O6 H4 100.2(15) . . ?
N2 N1 C2 107.8(3) . . ?
N2 N1 Cu1 140.0(3) . . ?
C2 N1 Cu1 111.9(2) . . ?
N1 N2 C4 107.6(3) . . ?
N1 N2 Cu2 140.8(3) . . ?
C4 N2 Cu2 111.5(3) . . ?
C6 N3 C10 117.7(4) . . ?
C6 N3 Cu1 121.8(3) . . ?
C10 N3 Cu1 119.9(3) . . ?
O2 C1 O1 124.9(4) . . ?
O2 C1 C2 122.2(4) . . ?
O1 C1 C2 112.8(4) . . ?
N1 C2 C3 110.4(3) . . ?
N1 C2 C1 116.7(4) . . ?
C3 C2 C1 132.9(4) . . ?
C4 C3 C2 103.7(4) . . ?
C4 C3 H3 128.2 . . ?
C2 C3 H3 128.2 . . ?
N2 C4 C3 110.5(4) . . ?
N2 C4 C5 115.3(4) . . ?
C3 C4 C5 134.2(4) . . ?
O4 C5 O3 124.0(4) . . ?
O4 C5 C4 122.3(4) . . ?
O3 C5 C4 113.6(4) . . ?
N3 C6 C7 122.2(4) . . ?
N3 C6 H6 118.9 . . ?
C7 C6 H6 118.9 . . ?
C8 C7 C6 120.4(4) . . ?
C8 C7 H7 119.8 . . ?
C6 C7 H7 119.8 . . ?
C9 C8 C7 117.0(4) . . ?
C9 C8 C11 120.2(4) . . ?
C7 C8 C11 122.8(4) . . ?
C8 C9 C10 120.6(4) . . ?
C8 C9 H9 119.7 . . ?
C10 C9 H9 119.7 . . ?
N3 C10 C9 122.0(4) . . ?
N3 C10 H10 119.0 . . ?
C9 C10 H10 119.0 . . ?
C11 C11 C8 115.7(4) 3_767 . ?
C11 C11 H11A 108.4 3_767 . ?
C8 C11 H11A 108.4 . . ?
C11 C11 H11B 108.4 3_767 . ?
C8 C11 H11B 108.4 . . ?
H11A C11 H11B 107.4 . . ?

loop_
_geom_bond_atom_site_label_1
_geom_bond_atom_site_label_2
_geom_bond_distance
_geom_bond_site_symmetry_2
_geom_bond_publ_flag
Cu1 N3 1.970(3) . ?
Cu1 N1 1.981(3) . ?
Cu1 O1 2.001(3) . ?
Cu1 O5 2.003(3) . ?
Cu1 O6 2.214(3) . ?
Cu2 O3 1.934(3) 3_566 ?
Cu2 O3 1.934(3) . ?
Cu2 N2 1.973(3) 3_566 ?
Cu2 N2 1.973(3) . ?
O1 C1 1.297(5) . ?
O2 C1 1.225(5) . ?
O3 C5 1.299(5) . ?
O4 C5 1.227(5) . ?
O5 H2 0.851(10) . ?
O5 H1 0.849(10) . ?
O6 H5 0.851(10) . ?
O6 H4 0.852(10) . ?
N1 N2 1.349(4) . ?
N1 C2 1.352(5) . ?
N2 C4 1.354(5) . ?
N3 C6 1.329(6) . ?
N3 C10 1.337(5) . ?
C1 C2 1.494(5) . ?
C2 C3 1.383(6) . ?
C3 C4 1.379(6) . ?
C3 H3 0.9300 . ?
C4 C5 1.485(5) . ?
C6 C7 1.377(6) . ?
C6 H6 0.9300 . ?
C7 C8 1.368(6) . ?
C7 H7 0.9300 . ?
C8 C9 1.364(6) . ?
C8 C11 1.513(5) . ?
C9 C10 1.375(6) . ?
C9 H9 0.9300 . ?
C10 H10 0.9300 . ?
C11 C11 1.503(8) 3_767 ?
C11 H11A 0.9700 . ?
C11 H11B 0.9700 . ?
